data_7106270
loop_
_publ_author_name
'Weigang Lu'
'Daqiang Yuan'
'Andrey A. Yakovenko'
'Hong-Cai Zhou'

_publ_section_title
;
 Surface functionalization of metal-organic polyhedron for homogeneous
 cyclopropanation catalysis
;
_journal_name_full Chem.Commun.
_journal_page_first 4968
_journal_paper_doi 10.1039/c1cc00030f
_journal_volume 47
_journal_year 2011
_chemical_formula_sum 'C50 H30 Cu2 O11'
_chemical_formula_weight 933.82
_chemical_name_systematic
;
?
;
_space_group_IT_number 15
_symmetry_cell_setting monoclinic
_symmetry_space_group_name_Hall '-C 2yc'
_symmetry_space_group_name_H-M 'C 1 2/c 1'
_atom_sites_solution_hydrogens geom
_atom_sites_solution_primary direct
_atom_sites_solution_secondary difmap
_audit_creation_method SHELXL-97
_cell_angle_alpha 90.00
_cell_angle_beta 101.349(3)
_cell_angle_gamma 90.00
_cell_formula_units_Z 8
_cell_length_a 13.9831(9)
_cell_length_b 30.543(2)
_cell_length_c 27.9915(18)
_cell_measurement_reflns_used 4301
_cell_measurement_temperature 110(2)
_cell_measurement_theta_max 20.042
_cell_measurement_theta_min 2.392
_cell_volume 11721.0(13)
_computing_cell_refinement 'SAINT+ ver. (Bruker, 2001)'
_computing_data_collection 'APEX2 (Bruker, 2008)'
_computing_data_reduction 'SAINT+ ver. (Bruker, 2001)'
_computing_molecular_graphics 'SHELXTL (Sheldrick, 2008)'
_computing_publication_material 'SHELXTL (Sheldrick, 2008)'
_computing_structure_refinement 'SHELXTL (Sheldrick, 2008)'
_computing_structure_solution 'SHELXTL (Sheldrick, 2008)'
_diffrn_ambient_temperature 110(2)
_diffrn_measured_fraction_theta_full 0.989
_diffrn_measured_fraction_theta_max 0.989
_diffrn_measurement_device_type 'Bruker APEX II CCD area detector'
_diffrn_measurement_method 'phi and omega scans'
_diffrn_radiation_monochromator graphite
_diffrn_radiation_source 'fine-focus sealed tube'
_diffrn_radiation_type MoK\a
_diffrn_radiation_wavelength 0.71073
_diffrn_reflns_av_R_equivalents 0.0915
_diffrn_reflns_av_sigmaI/netI 0.1101
_diffrn_reflns_limit_h_max 17
_diffrn_reflns_limit_h_min -17
_diffrn_reflns_limit_k_max 38
_diffrn_reflns_limit_k_min -38
_diffrn_reflns_limit_l_max 35
_diffrn_reflns_limit_l_min -35
_diffrn_reflns_number 54362
_diffrn_reflns_theta_full 26.54
_diffrn_reflns_theta_max 26.54
_diffrn_reflns_theta_min 1.48
_exptl_absorpt_coefficient_mu 0.772
_exptl_absorpt_correction_T_max 0.8800
_exptl_absorpt_correction_T_min 0.8485
_exptl_absorpt_correction_type multi-scan
_exptl_absorpt_process_details sadabs
_exptl_crystal_colour blue
_exptl_crystal_density_diffrn 1.058
_exptl_crystal_density_method 'not measured'
_exptl_crystal_description prism
_exptl_crystal_F_000 3808
_exptl_crystal_size_max 0.22
_exptl_crystal_size_mid 0.20
_exptl_crystal_size_min 0.17
_platon_squeeze_details
;
;
_refine_diff_density_max 1.384
_refine_diff_density_min -0.368
_refine_diff_density_rms 0.080
_refine_ls_extinction_method none
_refine_ls_goodness_of_fit_ref 0.800
_refine_ls_hydrogen_treatment constr
_refine_ls_matrix_type full
_refine_ls_number_parameters 568
_refine_ls_number_reflns 12065
_refine_ls_number_restraints 0
_refine_ls_restrained_S_all 0.800
_refine_ls_R_factor_all 0.1151
_refine_ls_R_factor_gt 0.0603
_refine_ls_shift/su_max 0.002
_refine_ls_shift/su_mean 0.000
_refine_ls_structure_factor_coef Fsqd
_refine_ls_weighting_details 'calc w=1/[\s^2^(Fo^2^)+(0.1026P)^2^+0.0000P] where P=(Fo^2^+2Fc^2^)/3'
_refine_ls_weighting_scheme calc
_refine_ls_wR_factor_gt 0.1497
_refine_ls_wR_factor_ref 0.1669
_reflns_number_gt 6088
_reflns_number_total 12065
_reflns_threshold_expression >2sigma(I)
_cod_data_source_file c1cc00030f.txt
_cod_data_source_block MOP1a
_cod_original_cell_volume 11720.9(13)
_cod_original_sg_symbol_H-M C2/c
_cod_database_code 7106270

loop_
_symmetry_equiv_pos_as_xyz
'x, y, z'
'-x, y, -z+1/2'
'x+1/2, y+1/2, z'
'-x+1/2, y+1/2, -z+1/2'
'-x, -y, -z'
'x, -y, z-1/2'
'-x+1/2, -y+1/2, -z'
'x+1/2, -y+1/2, z-1/2'

loop_
_atom_site_label
_atom_site_type_symbol
_atom_site_fract_x
_atom_site_fract_y
_atom_site_fract_z
_atom_site_U_iso_or_equiv
_atom_site_adp_type
_atom_site_occupancy
_atom_site_symmetry_multiplicity
_atom_site_calc_flag
_atom_site_refinement_flags
_atom_site_disorder_assembly
_atom_site_disorder_group
Cu1 Cu 0.25831(4) 0.053943(14) 0.651350(17) 0.03727(16) Uani 1 1 d . . .
Cu2 Cu 0.25636(4) 0.123904(14) 0.597828(17) 0.03684(16) Uani 1 1 d . . .
O1 O 0.1960(2) 0.02739(8) 0.58910(9) 0.0454(7) Uani 1 1 d . . .
O2 O 0.2070(2) 0.08636(8) 0.54316(9) 0.0431(7) Uani 1 1 d . . .
O3 O 0.2507(2) 0.00601(9) 0.18837(10) 0.0515(8) Uani 1 1 d . . .
H3A H 0.2932 0.0189 0.2076 0.062 Uiso 1 1 d R . .
O4 O 0.1957(2) 0.34842(8) 0.33954(10) 0.0420(7) Uani 1 1 d . . .
O5 O 0.1781(2) 0.40949(8) 0.29401(9) 0.0427(7) Uani 1 1 d . . .
O6 O 0.3872(2) 0.04277(8) 0.63547(10) 0.0438(7) Uani 1 1 d . . .
O7 O 0.3889(2) 0.10573(8) 0.59420(9) 0.0388(7) Uani 1 1 d . . .
O8 O 1.0597(3) 0.19449(14) 0.41400(19) 0.1165(16) Uani 1 1 d . . .
H8A H 1.1130 0.1875 0.4083 0.140 Uiso 1 1 d R . .
O9 O 0.3766(2) 0.36798(9) 0.39151(10) 0.0464(7) Uani 1 1 d . . .
O10 O 0.3676(2) 0.42431(8) 0.33851(10) 0.0436(7) Uani 1 1 d . . .
O11 O 0.2610(2) 0.18227(9) 0.55501(11) 0.0635(9) Uani 1 1 d . . .
H11A H 0.3136 0.1958 0.5538 0.076 Uiso 1 1 d R . .
H11B H 0.2256 0.2045 0.5571 0.076 Uiso 1 1 d R . .
C1 C 0.1865(3) 0.04655(13) 0.54857(15) 0.0407(10) Uani 1 1 d . . .
C2 C 0.1329(3) 0.04275(13) 0.45907(14) 0.0410(10) Uani 1 1 d . . .
H2 H 0.1555 0.0720 0.4577 0.049 Uiso 1 1 calc R . .
C3 C 0.1429(3) 0.02211(12) 0.50350(15) 0.0422(10) Uani 1 1 d . . .
C4 C 0.1080(3) -0.02042(13) 0.50538(16) 0.0488(11) Uani 1 1 d . . .
H4 H 0.1159 -0.0352 0.5357 0.059 Uiso 1 1 calc R . .
C5 C 0.0621(3) -0.04103(14) 0.46348(16) 0.0489(12) Uani 1 1 d . . .
H5 H 0.0368 -0.0697 0.4652 0.059 Uiso 1 1 calc R . .
C6 C 0.0524(3) -0.02045(13) 0.41888(16) 0.0480(11) Uani 1 1 d . . .
H6 H 0.0199 -0.0350 0.3902 0.058 Uiso 1 1 calc R . .
C7 C 0.0899(3) 0.02133(14) 0.41561(15) 0.0442(11) Uani 1 1 d . . .
C8 C 0.0898(3) 0.04128(13) 0.37032(16) 0.0472(11) Uani 1 1 d . . .
C9 C 0.1007(4) 0.05739(13) 0.33343(16) 0.0517(12) Uani 1 1 d . . .
C10 C 0.1177(3) 0.07550(13) 0.28854(15) 0.0480(11) Uani 1 1 d . . .
C11 C 0.1355(4) 0.04900(13) 0.25195(16) 0.0544(13) Uani 1 1 d . . .
H11 H 0.1361 0.0182 0.2564 0.065 Uiso 1 1 calc R . .
C12 C 0.1528(4) 0.06587(14) 0.20870(16) 0.0540(13) Uani 1 1 d . . .
C13 C 0.1498(3) 0.11071(13) 0.20174(16) 0.0513(12) Uani 1 1 d . . .
H13 H 0.1619 0.1226 0.1722 0.062 Uiso 1 1 calc R . .
C14 C 0.1291(3) 0.13848(13) 0.23789(15) 0.0480(11) Uani 1 1 d . . .
C15 C 0.1154(3) 0.12124(13) 0.28178(16) 0.0492(12) Uani 1 1 d . . .
H15 H 0.1045 0.1401 0.3072 0.059 Uiso 1 1 calc R . .
C16 C 0.1747(4) 0.03524(14) 0.17005(15) 0.0678(16) Uani 1 1 d . . .
H16A H 0.1152 0.0183 0.1563 0.081 Uiso 1 1 calc R . .
H16B H 0.1928 0.0526 0.1433 0.081 Uiso 1 1 calc R . .
C17 C 0.1233(4) 0.18478(13) 0.22977(16) 0.0539(13) Uani 1 1 d . . .
C18 C 0.1142(4) 0.22333(14) 0.22485(15) 0.0526(12) Uani 1 1 d . . .
C19 C 0.1379(3) 0.29660(12) 0.25921(15) 0.0443(11) Uani 1 1 d . . .
H19 H 0.1658 0.2836 0.2896 0.053 Uiso 1 1 calc R . .
C20 C 0.1032(3) 0.27029(13) 0.21982(16) 0.0472(11) Uani 1 1 d . . .
C21 C 0.0585(3) 0.28982(13) 0.17570(16) 0.0472(11) Uani 1 1 d . . .
H21 H 0.0326 0.2721 0.1483 0.057 Uiso 1 1 calc R . .
C22 C 0.0520(3) 0.33459(13) 0.17202(15) 0.0435(10) Uani 1 1 d . . .
H22 H 0.0210 0.3477 0.1422 0.052 Uiso 1 1 calc R . .
C23 C 0.0903(3) 0.36078(13) 0.21135(15) 0.0392(10) Uani 1 1 d . . .
H23 H 0.0875 0.3917 0.2082 0.047 Uiso 1 1 calc R . .
C24 C 0.1329(3) 0.34192(11) 0.25546(14) 0.0333(9) Uani 1 1 d . . .
C25 C 0.1711(3) 0.36888(13) 0.29960(15) 0.0364(9) Uani 1 1 d . . .
C26 C 0.4277(3) 0.07111(13) 0.61357(14) 0.0386(10) Uani 1 1 d . . .
C27 C 0.5745(3) 0.08967(13) 0.57974(15) 0.0426(10) Uani 1 1 d . . .
H27 H 0.5367 0.1115 0.5605 0.051 Uiso 1 1 calc R . .
C28 C 0.5311(3) 0.06307(13) 0.60992(15) 0.0430(11) Uani 1 1 d . . .
C29 C 0.5870(4) 0.03132(14) 0.63779(18) 0.0590(13) Uani 1 1 d . . .
H29 H 0.5573 0.0125 0.6577 0.071 Uiso 1 1 calc R . .
C30 C 0.6829(4) 0.02652(17) 0.63719(19) 0.0701(15) Uani 1 1 d . . .
H30 H 0.7208 0.0052 0.6572 0.084 Uiso 1 1 calc R . .
C31 C 0.7256(4) 0.05314(16) 0.6069(2) 0.0695(15) Uani 1 1 d . . .
H31 H 0.7929 0.0499 0.6063 0.083 Uiso 1 1 calc R . .
C32 C 0.6700(4) 0.08480(14) 0.57736(17) 0.0533(12) Uani 1 1 d . . .
C33 C 0.7150(3) 0.11203(15) 0.54524(19) 0.0557(13) Uani 1 1 d . . .
C34 C 0.7490(4) 0.13393(15) 0.51746(19) 0.0613(14) Uani 1 1 d . . .
C35 C 0.7888(4) 0.15881(16) 0.4814(2) 0.0662(15) Uani 1 1 d . . .
C36 C 0.8757(4) 0.14695(16) 0.4692(2) 0.0721(16) Uani 1 1 d . . .
H36 H 0.9103 0.1224 0.4848 0.086 Uiso 1 1 calc R . .
C37 C 0.9137(4) 0.16987(17) 0.4349(2) 0.0818(18) Uani 1 1 d . . .
C38 C 0.8595(4) 0.20401(16) 0.4112(2) 0.0782(17) Uani 1 1 d . . .
H38 H 0.8823 0.2189 0.3857 0.094 Uiso 1 1 calc R . .
C39 C 0.7733(4) 0.21699(15) 0.4235(2) 0.0634(14) Uani 1 1 d . . .
C40 C 0.7355(4) 0.19421(15) 0.45830(19) 0.0602(13) Uani 1 1 d . . .
H40 H 0.6750 0.2024 0.4663 0.072 Uiso 1 1 calc R . .
C41 C 1.0096(5) 0.15774(19) 0.4232(3) 0.119(3) Uani 1 1 d . . .
H41A H 1.0487 0.1415 0.4509 0.142 Uiso 1 1 calc R . .
H41B H 0.9991 0.1383 0.3943 0.142 Uiso 1 1 calc R . .
C42 C 0.7229(4) 0.25447(17) 0.4000(2) 0.0701(16) Uani 1 1 d . . .
C43 C 0.6828(4) 0.28591(17) 0.38019(19) 0.0624(14) Uani 1 1 d . . .
C44 C 0.5497(3) 0.33975(14) 0.37040(16) 0.0528(12) Uani 1 1 d . . .
H44 H 0.5234 0.3250 0.3948 0.063 Uiso 1 1 calc R . .
C45 C 0.6354(3) 0.32425(14) 0.35785(17) 0.0505(12) Uani 1 1 d . . .
C46 C 0.6746(4) 0.34666(15) 0.32267(17) 0.0582(13) Uani 1 1 d . . .
H46 H 0.7325 0.3364 0.3135 0.070 Uiso 1 1 calc R . .
C47 C 0.6291(4) 0.38368(16) 0.30140(18) 0.0606(13) Uani 1 1 d . . .
H47 H 0.6571 0.3993 0.2782 0.073 Uiso 1 1 calc R . .
C48 C 0.5432(3) 0.39856(14) 0.31319(15) 0.0479(11) Uani 1 1 d . . .
H48 H 0.5119 0.4239 0.2978 0.057 Uiso 1 1 calc R . .
C49 C 0.5030(3) 0.37597(13) 0.34794(15) 0.0415(10) Uani 1 1 d . . .
C50 C 0.4087(3) 0.39024(13) 0.36014(15) 0.0413(10) Uani 1 1 d . . .

loop_
_atom_site_aniso_label
_atom_site_aniso_U_11
_atom_site_aniso_U_22
_atom_site_aniso_U_33
_atom_site_aniso_U_23
_atom_site_aniso_U_13
_atom_site_aniso_U_12
Cu1 0.0453(3) 0.0268(2) 0.0412(3) 0.0057(2) 0.0120(2) -0.0001(2)
Cu2 0.0447(3) 0.0282(2) 0.0398(3) 0.0061(2) 0.0137(2) 0.0014(2)
O1 0.062(2) 0.0360(15) 0.0383(17) 0.0039(12) 0.0090(15) -0.0002(14)
O2 0.053(2) 0.0374(16) 0.0392(16) 0.0064(12) 0.0094(14) -0.0081(13)
O3 0.049(2) 0.0436(16) 0.059(2) -0.0293(14) 0.0037(16) 0.0058(14)
O4 0.055(2) 0.0297(14) 0.0421(17) 0.0007(12) 0.0109(14) 0.0004(13)
O5 0.053(2) 0.0278(14) 0.0464(17) 0.0060(12) 0.0088(14) 0.0009(13)
O6 0.0481(19) 0.0359(15) 0.0511(18) 0.0050(13) 0.0185(15) 0.0027(13)
O7 0.0459(18) 0.0317(14) 0.0428(16) 0.0054(12) 0.0184(14) 0.0062(13)
O8 0.073(3) 0.096(3) 0.195(5) 0.026(3) 0.063(3) 0.004(2)
O9 0.047(2) 0.0448(17) 0.0507(18) 0.0111(14) 0.0164(15) 0.0010(14)
O10 0.0484(19) 0.0353(15) 0.0481(17) 0.0060(13) 0.0116(15) 0.0029(13)
O11 0.071(2) 0.0455(18) 0.077(2) 0.0184(16) 0.0223(19) -0.0075(16)
C1 0.044(3) 0.039(2) 0.042(3) 0.0048(19) 0.017(2) -0.001(2)
C2 0.047(3) 0.033(2) 0.044(2) -0.0012(18) 0.012(2) 0.0047(19)
C3 0.051(3) 0.034(2) 0.044(3) 0.0030(18) 0.018(2) -0.001(2)
C4 0.060(3) 0.045(3) 0.044(3) 0.007(2) 0.016(2) -0.004(2)
C5 0.059(3) 0.037(2) 0.050(3) -0.003(2) 0.009(2) -0.004(2)
C6 0.059(3) 0.040(2) 0.047(3) -0.004(2) 0.015(2) -0.001(2)
C7 0.046(3) 0.050(3) 0.039(2) -0.004(2) 0.013(2) 0.003(2)
C8 0.060(3) 0.040(2) 0.042(3) -0.008(2) 0.011(2) -0.001(2)
C9 0.075(4) 0.040(2) 0.044(3) -0.003(2) 0.022(3) -0.002(2)
C10 0.068(3) 0.042(2) 0.034(2) -0.0005(18) 0.009(2) 0.003(2)
C11 0.083(4) 0.032(2) 0.049(3) -0.006(2) 0.014(3) 0.007(2)
C12 0.082(4) 0.040(2) 0.040(3) -0.0046(19) 0.015(3) 0.015(2)
C13 0.077(4) 0.035(2) 0.046(3) -0.0025(19) 0.022(2) 0.009(2)
C14 0.064(3) 0.036(2) 0.044(3) -0.0050(19) 0.011(2) 0.005(2)
C15 0.067(3) 0.037(2) 0.046(3) -0.0096(19) 0.017(2) 0.000(2)
C16 0.132(5) 0.040(2) 0.037(3) 0.000(2) 0.030(3) 0.029(3)
C17 0.082(4) 0.033(2) 0.049(3) -0.0025(19) 0.019(3) 0.007(2)
C18 0.083(4) 0.038(3) 0.039(3) -0.0060(19) 0.019(2) -0.001(2)
C19 0.062(3) 0.034(2) 0.041(2) 0.0005(18) 0.021(2) 0.005(2)
C20 0.065(3) 0.035(2) 0.046(3) -0.0070(19) 0.024(2) -0.005(2)
C21 0.054(3) 0.045(3) 0.045(3) -0.011(2) 0.013(2) 0.000(2)
C22 0.043(3) 0.047(3) 0.045(3) 0.004(2) 0.017(2) 0.002(2)
C23 0.045(3) 0.032(2) 0.045(2) 0.0011(18) 0.019(2) -0.0018(18)
C24 0.039(3) 0.0268(19) 0.037(2) 0.0010(16) 0.015(2) -0.0018(17)
C25 0.027(2) 0.039(2) 0.045(3) -0.0007(19) 0.012(2) 0.0003(18)
C26 0.046(3) 0.034(2) 0.036(2) -0.0053(18) 0.011(2) -0.005(2)
C27 0.045(3) 0.042(2) 0.045(3) 0.0031(19) 0.019(2) 0.003(2)
C28 0.048(3) 0.037(2) 0.045(3) -0.0003(19) 0.012(2) 0.003(2)
C29 0.063(4) 0.047(3) 0.073(3) 0.013(2) 0.027(3) 0.008(2)
C30 0.059(4) 0.076(4) 0.082(4) 0.023(3) 0.031(3) 0.012(3)
C31 0.056(4) 0.064(3) 0.094(4) 0.012(3) 0.027(3) 0.016(3)
C32 0.051(3) 0.049(3) 0.064(3) 0.000(2) 0.022(3) 0.006(2)
C33 0.042(3) 0.052(3) 0.077(4) 0.002(2) 0.020(3) 0.006(2)
C34 0.056(3) 0.048(3) 0.083(4) 0.020(3) 0.020(3) 0.004(2)
C35 0.053(3) 0.058(3) 0.098(4) 0.020(3) 0.041(3) 0.001(3)
C36 0.069(4) 0.051(3) 0.105(4) 0.025(3) 0.038(3) 0.012(3)
C37 0.062(4) 0.061(3) 0.136(5) 0.029(3) 0.052(4) 0.024(3)
C38 0.078(4) 0.055(3) 0.118(5) 0.026(3) 0.058(4) 0.008(3)
C39 0.054(3) 0.052(3) 0.092(4) 0.015(3) 0.034(3) 0.008(2)
C40 0.044(3) 0.053(3) 0.090(4) 0.017(3) 0.027(3) 0.002(2)
C41 0.112(6) 0.059(4) 0.216(8) 0.049(4) 0.108(6) 0.033(4)
C42 0.058(4) 0.055(3) 0.110(5) 0.018(3) 0.049(3) 0.012(3)
C43 0.048(3) 0.065(3) 0.083(4) 0.015(3) 0.034(3) 0.010(3)
C44 0.051(3) 0.052(3) 0.057(3) 0.006(2) 0.014(3) 0.000(2)
C45 0.040(3) 0.050(3) 0.064(3) 0.011(2) 0.017(2) 0.015(2)
C46 0.050(3) 0.063(3) 0.067(3) 0.016(3) 0.026(3) 0.017(2)
C47 0.051(3) 0.069(3) 0.066(3) 0.017(3) 0.023(3) 0.005(3)
C48 0.049(3) 0.046(2) 0.049(3) 0.011(2) 0.010(2) 0.009(2)
C49 0.043(3) 0.040(2) 0.043(2) -0.0014(19) 0.012(2) 0.001(2)
C50 0.043(3) 0.036(2) 0.045(3) -0.0111(19) 0.010(2) -0.009(2)

loop_
_atom_type_symbol
_atom_type_description
_atom_type_scat_dispersion_real
_atom_type_scat_dispersion_imag
_atom_type_scat_source
C C 0.0033 0.0016 'International Tables Vol C Tables 4.2.6.8 and 6.1.1.4'
H H 0.0000 0.0000 'International Tables Vol C Tables 4.2.6.8 and 6.1.1.4'
O O 0.0106 0.0060 'International Tables Vol C Tables 4.2.6.8 and 6.1.1.4'
Cu Cu 0.3201 1.2651 'International Tables Vol C Tables 4.2.6.8 and 6.1.1.4'

loop_
_geom_angle_atom_site_label_1
_geom_angle_atom_site_label_2
_geom_angle_atom_site_label_3
_geom_angle
_geom_angle_site_symmetry_1
_geom_angle_site_symmetry_3
_geom_angle_publ_flag
O10 Cu1 O5 88.65(12) 7_556 7_556 ?
O10 Cu1 O1 90.81(12) 7_556 . ?
O5 Cu1 O1 169.02(11) 7_556 . ?
O10 Cu1 O6 169.28(11) 7_556 . ?
O5 Cu1 O6 88.86(12) 7_556 . ?
O1 Cu1 O6 89.66(12) . . ?
O10 Cu1 O3 95.14(11) 7_556 6_556 ?
O5 Cu1 O3 99.77(11) 7_556 6_556 ?
O1 Cu1 O3 91.20(11) . 6_556 ?
O6 Cu1 O3 95.56(11) . 6_556 ?
O10 Cu1 Cu2 84.09(8) 7_556 . ?
O5 Cu1 Cu2 86.17(7) 7_556 . ?
O1 Cu1 Cu2 82.87(8) . . ?
O6 Cu1 Cu2 85.35(8) . . ?
O3 Cu1 Cu2 174.00(8) 6_556 . ?
O2 Cu2 O4 168.81(11) . 7_556 ?
O2 Cu2 O7 89.15(12) . . ?
O4 Cu2 O7 90.47(12) 7_556 . ?
O2 Cu2 O9 89.63(12) . 7_556 ?
O4 Cu2 O9 88.66(12) 7_556 7_556 ?
O7 Cu2 O9 169.28(11) . 7_556 ?
O2 Cu2 O11 95.50(11) . . ?
O4 Cu2 O11 95.68(11) 7_556 . ?
O7 Cu2 O11 94.21(12) . . ?
O9 Cu2 O11 96.51(12) 7_556 . ?
O2 Cu2 Cu1 86.00(8) . . ?
O4 Cu2 Cu1 82.84(8) 7_556 . ?
O7 Cu2 Cu1 83.94(7) . . ?
O9 Cu2 Cu1 85.35(8) 7_556 . ?
O11 Cu2 Cu1 177.61(9) . . ?
C1 O1 Cu1 123.9(3) . . ?
C1 O2 Cu2 122.1(3) . . ?
C16 O3 Cu1 118.6(3) . 6 ?
C16 O3 H3A 109.4 . . ?
Cu1 O3 H3A 129.6 6 . ?
C25 O4 Cu2 124.5(2) . 7_556 ?
C25 O5 Cu1 120.0(3) . 7_556 ?
C26 O6 Cu1 120.7(3) . . ?
C26 O7 Cu2 123.2(3) . . ?
C41 O8 H8A 109.9 . . ?
C50 O9 Cu2 121.2(3) . 7_556 ?
C50 O10 Cu1 122.7(3) . 7_556 ?
Cu2 O11 H11A 123.0 . . ?
Cu2 O11 H11B 122.8 . . ?
H11A O11 H11B 97.8 . . ?
O1 C1 O2 124.6(4) . . ?
O1 C1 C3 118.9(3) . . ?
O2 C1 C3 116.4(3) . . ?
C3 C2 C7 121.2(4) . . ?
C3 C2 H2 119.4 . . ?
C7 C2 H2 119.4 . . ?
C2 C3 C4 119.2(4) . . ?
C2 C3 C1 119.2(3) . . ?
C4 C3 C1 121.6(4) . . ?
C5 C4 C3 120.2(4) . . ?
C5 C4 H4 119.9 . . ?
C3 C4 H4 119.9 . . ?
C4 C5 C6 120.6(4) . . ?
C4 C5 H5 119.7 . . ?
C6 C5 H5 119.7 . . ?
C5 C6 C7 120.5(4) . . ?
C5 C6 H6 119.8 . . ?
C7 C6 H6 119.8 . . ?
C6 C7 C8 121.6(4) . . ?
C6 C7 C2 118.2(4) . . ?
C8 C7 C2 120.1(4) . . ?
C9 C8 C7 172.6(5) . . ?
C8 C9 C10 177.3(5) . . ?
C11 C10 C15 119.3(4) . . ?
C11 C10 C9 120.9(4) . . ?
C15 C10 C9 119.8(4) . . ?
C10 C11 C12 121.7(4) . . ?
C10 C11 H11 119.1 . . ?
C12 C11 H11 119.1 . . ?
C11 C12 C13 119.2(4) . . ?
C11 C12 C16 119.6(4) . . ?
C13 C12 C16 121.2(4) . . ?
C12 C13 C14 120.4(4) . . ?
C12 C13 H13 119.8 . . ?
C14 C13 H13 119.8 . . ?
C15 C14 C13 119.8(4) . . ?
C15 C14 C17 120.2(4) . . ?
C13 C14 C17 119.9(4) . . ?
C14 C15 C10 119.5(4) . . ?
C14 C15 H15 120.2 . . ?
C10 C15 H15 120.2 . . ?
O3 C16 C12 112.2(4) . . ?
O3 C16 H16A 109.2 . . ?
C12 C16 H16A 109.2 . . ?
O3 C16 H16B 109.2 . . ?
C12 C16 H16B 109.2 . . ?
H16A C16 H16B 107.9 . . ?
C18 C17 C14 175.8(5) . . ?
C17 C18 C20 179.0(4) . . ?
C20 C19 C24 121.2(4) . . ?
C20 C19 H19 119.4 . . ?
C24 C19 H19 119.4 . . ?
C19 C20 C21 118.9(4) . . ?
C19 C20 C18 119.2(4) . . ?
C21 C20 C18 121.8(4) . . ?
C22 C21 C20 120.1(4) . . ?
C22 C21 H21 120.0 . . ?
C20 C21 H21 120.0 . . ?
C21 C22 C23 120.5(4) . . ?
C21 C22 H22 119.7 . . ?
C23 C22 H22 119.7 . . ?
C22 C23 C24 120.0(4) . . ?
C22 C23 H23 120.0 . . ?
C24 C23 H23 120.0 . . ?
C23 C24 C19 119.2(4) . . ?
C23 C24 C25 121.9(3) . . ?
C19 C24 C25 118.8(4) . . ?
O5 C25 O4 125.6(4) . . ?
O5 C25 C24 117.7(3) . . ?
O4 C25 C24 116.7(3) . . ?
O6 C26 O7 126.1(4) . . ?
O6 C26 C28 117.2(4) . . ?
O7 C26 C28 116.8(4) . . ?
C32 C27 C28 121.0(4) . . ?
C32 C27 H27 119.5 . . ?
C28 C27 H27 119.5 . . ?
C29 C28 C27 119.0(4) . . ?
C29 C28 C26 121.6(4) . . ?
C27 C28 C26 119.3(4) . . ?
C30 C29 C28 121.3(4) . . ?
C30 C29 H29 119.4 . . ?
C28 C29 H29 119.4 . . ?
C29 C30 C31 119.3(5) . . ?
C29 C30 H30 120.3 . . ?
C31 C30 H30 120.3 . . ?
C30 C31 C32 120.5(5) . . ?
C30 C31 H31 119.7 . . ?
C32 C31 H31 119.7 . . ?
C27 C32 C31 118.8(4) . . ?
C27 C32 C33 121.1(4) . . ?
C31 C32 C33 120.1(5) . . ?
C34 C33 C32 177.4(6) . . ?
C33 C34 C35 176.8(6) . . ?
C36 C35 C40 120.5(4) . . ?
C36 C35 C34 120.7(5) . . ?
C40 C35 C34 118.8(4) . . ?
C37 C36 C35 121.4(5) . . ?
C37 C36 H36 119.3 . . ?
C35 C36 H36 119.3 . . ?
C36 C37 C38 118.0(5) . . ?
C36 C37 C41 121.0(5) . . ?
C38 C37 C41 121.0(5) . . ?
C39 C38 C37 121.5(5) . . ?
C39 C38 H38 119.3 . . ?
C37 C38 H38 119.3 . . ?
C38 C39 C40 120.4(5) . . ?
C38 C39 C42 119.4(4) . . ?
C40 C39 C42 120.2(4) . . ?
C39 C40 C35 118.1(4) . . ?
C39 C40 H40 120.9 . . ?
C35 C40 H40 120.9 . . ?
O8 C41 C37 110.7(5) . . ?
O8 C41 H41A 109.5 . . ?
C37 C41 H41A 109.5 . . ?
O8 C41 H41B 109.5 . . ?
C37 C41 H41B 109.5 . . ?
H41A C41 H41B 108.1 . . ?
C43 C42 C39 178.6(5) . . ?
C42 C43 C45 178.3(6) . . ?
C49 C44 C45 120.8(4) . . ?
C49 C44 H44 119.6 . . ?
C45 C44 H44 119.6 . . ?
C46 C45 C44 119.1(4) . . ?
C46 C45 C43 119.9(4) . . ?
C44 C45 C43 121.0(4) . . ?
C47 C46 C45 119.8(4) . . ?
C47 C46 H46 120.1 . . ?
C45 C46 H46 120.1 . . ?
C46 C47 C48 121.1(4) . . ?
C46 C47 H47 119.5 . . ?
C48 C47 H47 119.5 . . ?
C47 C48 C49 119.4(4) . . ?
C47 C48 H48 120.3 . . ?
C49 C48 H48 120.3 . . ?
C44 C49 C48 119.8(4) . . ?
C44 C49 C50 119.5(4) . . ?
C48 C49 C50 120.7(4) . . ?
O9 C50 O10 125.4(4) . . ?
O9 C50 C49 117.0(4) . . ?
O10 C50 C49 117.6(4) . . ?

loop_
_geom_bond_atom_site_label_1
_geom_bond_atom_site_label_2
_geom_bond_distance
_geom_bond_site_symmetry_2
_geom_bond_publ_flag
Cu1 O10 1.955(3) 7_556 ?
Cu1 O5 1.960(3) 7_556 ?
Cu1 O1 1.964(3) . ?
Cu1 O6 1.969(3) . ?
Cu1 O3 2.117(2) 6_556 ?
Cu1 Cu2 2.6067(6) . ?
Cu2 O2 1.928(3) . ?
Cu2 O4 1.943(3) 7_556 ?
Cu2 O7 1.956(3) . ?
Cu2 O9 1.956(3) 7_556 ?
Cu2 O11 2.156(3) . ?
O1 C1 1.260(4) . ?
O2 C1 1.265(4) . ?
O3 C16 1.406(5) . ?
O3 Cu1 2.117(2) 6 ?
O3 H3A 0.8200 . ?
O4 C25 1.268(4) . ?
O4 Cu2 1.943(3) 7_556 ?
O5 C25 1.256(4) . ?
O5 Cu1 1.960(3) 7_556 ?
O6 C26 1.258(4) . ?
O7 C26 1.262(4) . ?
O8 C41 1.374(6) . ?
O8 H8A 0.8200 . ?
O9 C50 1.261(5) . ?
O9 Cu2 1.956(3) 7_556 ?
O10 C50 1.281(5) . ?
O10 Cu1 1.955(3) 7_556 ?
O11 H11A 0.8499 . ?
O11 H11B 0.8502 . ?
C1 C3 1.489(6) . ?
C2 C3 1.377(5) . ?
C2 C7 1.408(5) . ?
C2 H2 0.9500 . ?
C3 C4 1.392(5) . ?
C4 C5 1.374(6) . ?
C4 H4 0.9500 . ?
C5 C6 1.380(6) . ?
C5 H5 0.9500 . ?
C6 C7 1.389(6) . ?
C6 H6 0.9500 . ?
C7 C8 1.406(6) . ?
C8 C9 1.181(6) . ?
C9 C10 1.435(6) . ?
C10 C11 1.366(5) . ?
C10 C15 1.409(5) . ?
C11 C12 1.380(6) . ?
C11 H11 0.9500 . ?
C12 C13 1.383(5) . ?
C12 C16 1.506(5) . ?
C13 C14 1.394(5) . ?
C13 H13 0.9500 . ?
C14 C15 1.384(6) . ?
C14 C17 1.432(6) . ?
C15 H15 0.9500 . ?
C16 H16A 0.9900 . ?
C16 H16B 0.9900 . ?
C17 C18 1.189(5) . ?
C18 C20 1.446(6) . ?
C19 C20 1.373(5) . ?
C19 C24 1.389(5) . ?
C19 H19 0.9500 . ?
C20 C21 1.403(6) . ?
C21 C22 1.373(5) . ?
C21 H21 0.9500 . ?
C22 C23 1.381(5) . ?
C22 H22 0.9500 . ?
C23 C24 1.386(5) . ?
C23 H23 0.9500 . ?
C24 C25 1.493(5) . ?
C26 C28 1.489(6) . ?
C27 C32 1.358(6) . ?
C27 C28 1.394(5) . ?
C27 H27 0.9500 . ?
C28 C29 1.385(6) . ?
C29 C30 1.353(6) . ?
C29 H29 0.9500 . ?
C30 C31 1.390(7) . ?
C30 H30 0.9500 . ?
C31 C32 1.404(6) . ?
C31 H31 0.9500 . ?
C32 C33 1.456(6) . ?
C33 C34 1.193(6) . ?
C34 C35 1.459(6) . ?
C35 C36 1.373(6) . ?
C35 C40 1.397(6) . ?
C36 C37 1.376(7) . ?
C36 H36 0.9500 . ?
C37 C38 1.381(7) . ?
C37 C41 1.488(7) . ?
C38 C39 1.376(6) . ?
C38 H38 0.9500 . ?
C39 C40 1.385(6) . ?
C39 C42 1.434(7) . ?
C40 H40 0.9500 . ?
C41 H41A 0.9900 . ?
C41 H41B 0.9900 . ?
C42 C43 1.192(6) . ?
C43 C45 1.427(6) . ?
C44 C49 1.373(6) . ?
C44 C45 1.397(6) . ?
C44 H44 0.9500 . ?
C45 C46 1.397(6) . ?
C46 C47 1.374(6) . ?
C46 H46 0.9500 . ?
C47 C48 1.384(6) . ?
C47 H47 0.9500 . ?
C48 C49 1.397(5) . ?
C48 H48 0.9500 . ?
C49 C50 1.491(6) . ?

loop_
_platon_squeeze_void_nr
_platon_squeeze_void_average_x
_platon_squeeze_void_average_y
_platon_squeeze_void_average_z
_platon_squeeze_void_volume
_platon_squeeze_void_count_electrons
_platon_squeeze_void_content
1 0.500 0.000 0.004 2140 834 ' '
2 1.000 0.500 -0.082 2140 834 ' '
